data_4115834
loop_
_publ_author_name
'Eduardo Sola'
'Francisco Torres'
'M. Victoria Jim\'enez'
'Jose A. L\'opez'
'Silvia E. Ruiz'
'Fernando J. Lahoz'
'Anabel Elduque'
'Luis A. Oro'

_publ_contact_author_address
;
  Dr. Fernando J. Lahoz
  Departamento de Qu\'imica Inorg\'anica - I.C.M.A.
  Facultad de Ciencias
  Universidad de Zaragoza - C.S.I.C.
  50009 Zaragoza, Spain
;
_publ_contact_author_email lahoz@posta.unizar.es
_publ_contact_author_fax '+34 976 761187'
_publ_contact_author_name 'Dr. Fernando J. Lahoz'
_publ_contact_author_phone '+34 976 761147'
_publ_section_title
;
 Transmission of Trans Effects in Dinuclear Complexes
;
_journal_name_full 'Journal of the American Chemical Society'
_journal_page_first 11925
_journal_page_last 11932
_journal_paper_doi 10.1021/ja016213l
_journal_volume 123
_journal_year 2001
_chemical_formula_moiety ' C34 H57 Ir2 N4 O2 P2 1+, C F3 S O3 1-, 1.25 (C4 H10 O)'
_chemical_formula_sum 'C40 H69.5 F3 Ir2 N4 O6.25 P2 S'
_chemical_formula_weight 1241.90
_chemical_name_systematic
; 
 ? 
;
_space_group_IT_number 14
_symmetry_cell_setting monoclinic
_symmetry_space_group_name_Hall '-P 2ybc'
_symmetry_space_group_name_H-M 'P 1 21/c 1'
_atom_sites_solution_hydrogens geom
_atom_sites_solution_primary direct
_atom_sites_solution_secondary difmap
_audit_creation_method SHELXL-97
_cell_angle_alpha 90.00
_cell_angle_beta 91.4000(10)
_cell_angle_gamma 90.00
_cell_formula_units_Z 4
_cell_length_a 11.8839(8)
_cell_length_b 19.9638(13)
_cell_length_c 20.7764(13)
_cell_measurement_reflns_used 4544
_cell_measurement_temperature 173(2)
_cell_measurement_theta_max 23.15
_cell_measurement_theta_min 2.20
_cell_volume 4927.7(6)
_computing_cell_refinement 'SAINT+ v. 6.01 (Bruker AXS, 2000)'
_computing_data_collection 'SMART v. 5.611 (Bruker AXS, 2000)'
_computing_data_reduction 'SAINT+ v. 6.01 (Bruker AXS, 2000)'
_computing_molecular_graphics 'XP program, SHELXTL v6.10,Bruker2000'
_computing_publication_material 'XCIF program, SHELXTLv6.10,BrukerAXS'
_computing_structure_refinement 'SHELXL-97 (Sheldrick, 1997)'
_computing_structure_solution 'SHELXS-97 (Sheldrick, 1990)'
_diffrn_ambient_temperature 173(2)
_diffrn_detector_area_resol_mean 8.26
_diffrn_measured_fraction_theta_full 0.985
_diffrn_measured_fraction_theta_max 0.912
_diffrn_measurement_device_type 'Bruker SMART APEX CCD system'
_diffrn_measurement_method '\w rotations with narrow frames'
_diffrn_radiation_monochromator graphite
_diffrn_radiation_source 'fine-focus sealed tube'
_diffrn_radiation_type MoK\a
_diffrn_radiation_wavelength 0.71073
_diffrn_reflns_av_R_equivalents 0.0576
_diffrn_reflns_av_sigmaI/netI 0.1231
_diffrn_reflns_limit_h_max 9
_diffrn_reflns_limit_h_min -16
_diffrn_reflns_limit_k_max 24
_diffrn_reflns_limit_k_min -26
_diffrn_reflns_limit_l_max 28
_diffrn_reflns_limit_l_min -27
_diffrn_reflns_number 32237
_diffrn_reflns_theta_full 27.50
_diffrn_reflns_theta_max 28.71
_diffrn_reflns_theta_min 1.99
_diffrn_standards_decay_% 'no decay'
_exptl_absorpt_coefficient_mu 5.560
_exptl_absorpt_correction_T_max 0.4463
_exptl_absorpt_correction_T_min 0.3783
_exptl_absorpt_correction_type multi-scan
_exptl_absorpt_process_details
; SADABS: Area-Detector Absorption Correction. (1996)  Bruker-AXS 
  within SAINT+ package, v. 6.01.
;
_exptl_crystal_colour yellow
_exptl_crystal_density_diffrn 1.674
_exptl_crystal_description 'irregular block'
_exptl_crystal_F_000 2458
_exptl_crystal_size_max 0.217
_exptl_crystal_size_mid 0.184
_exptl_crystal_size_min 0.173
_refine_diff_density_max 3.205
_refine_diff_density_min -1.439
_refine_diff_density_rms 0.161
_refine_ls_extinction_method none
_refine_ls_goodness_of_fit_ref 0.992
_refine_ls_hydrogen_treatment mixed
_refine_ls_matrix_type full
_refine_ls_number_parameters 530
_refine_ls_number_reflns 11613
_refine_ls_number_restraints 17
_refine_ls_restrained_S_all 1.001
_refine_ls_R_factor_all 0.0848
_refine_ls_R_factor_gt 0.0462
_refine_ls_shift/su_max 0.096
_refine_ls_shift/su_mean 0.003
_refine_ls_structure_factor_coef Fsqd
_refine_ls_weighting_details 'w=1/[\s^2^(Fo^2^)+(0.0178P)^2^+0.0000P] where P=(Fo^2^+2Fc^2^)/3'
_refine_ls_weighting_scheme calc
_refine_ls_wR_factor_gt 0.0874
_refine_ls_wR_factor_ref 0.0926
_reflns_number_gt 6955
_reflns_number_total 11613
_reflns_threshold_expression >2sigma(I)
_cod_data_source_file ja016213l_s2_5.cif
_cod_data_source_block compound10
_cod_original_formula_sum 'C40 H69.50 F3 Ir2 N4 O6.25 P2 S'
_cod_database_code 4115834

loop_
_symmetry_equiv_pos_as_xyz
'x, y, z'
'-x, y+1/2, -z+1/2'
'-x, -y, -z'
'x, -y-1/2, z-1/2'

loop_
_atom_site_label
_atom_site_type_symbol
_atom_site_fract_x
_atom_site_fract_y
_atom_site_fract_z
_atom_site_U_iso_or_equiv
_atom_site_adp_type
_atom_site_occupancy
_atom_site_symmetry_multiplicity
_atom_site_calc_flag
_atom_site_refinement_flags
Ir1 Ir 0.96160(3) 0.072358(16) 0.210362(16) 0.02912(10) Uani 1 1 d .
Ir2 Ir 0.93735(3) 0.106730(16) 0.328753(16) 0.03081(10) Uani 1 1 d .
P1 P 0.8020(2) 0.07844(11) 0.14481(10) 0.0326(6) Uani 1 1 d .
P2 P 0.9994(2) 0.15452(11) 0.42593(10) 0.0354(6) Uani 1 1 d .
N1 N 0.9735(6) 0.1724(3) 0.2471(3) 0.0291(17) Uani 1 1 d .
H1N H 0.9116 0.1984 0.2348 0.009(13) Uiso 1 1 calc R
N2 N 1.0819(6) 0.0742(4) 0.2884(3) 0.052(2) Uani 1 1 d .
H2N H 1.0967 0.0306 0.3019 0.009(13) Uiso 1 1 calc R
C1 C 1.0758(8) 0.2065(4) 0.2388(4) 0.030(2) Uani 1 1 d .
C2 C 1.0769(8) 0.2702(4) 0.2149(4) 0.034(2) Uani 1 1 d .
H2 H 1.0081 0.2917 0.2034 0.040(10) Uiso 1 1 calc R
C3 C 1.1801(9) 0.3040(4) 0.2074(4) 0.044(3) Uani 1 1 d .
H3 H 1.1787 0.3480 0.1900 0.040(10) Uiso 1 1 calc R
C4 C 1.2777(9) 0.2774(4) 0.2234(4) 0.048(3) Uani 1 1 d .
H4 H 1.3453 0.3020 0.2183 0.040(10) Uiso 1 1 calc R
C5 C 1.3851(9) 0.1806(5) 0.2666(5) 0.054(3) Uani 1 1 d .
H5 H 1.4533 0.2050 0.2626 0.040(10) Uiso 1 1 calc R
C6 C 1.3867(8) 0.1170(5) 0.2896(4) 0.047(3) Uani 1 1 d .
H6 H 1.4563 0.0964 0.3015 0.040(10) Uiso 1 1 calc R
C7 C 1.2847(9) 0.0814(4) 0.2957(4) 0.042(2) Uani 1 1 d .
H7 H 1.2879 0.0369 0.3120 0.040(10) Uiso 1 1 calc R
C8 C 1.1829(8) 0.1075(4) 0.2796(4) 0.033(2) Uani 1 1 d .
C9 C 1.2808(9) 0.2104(5) 0.2488(4) 0.045(3) Uani 1 1 d .
C10 C 1.1786(8) 0.1747(4) 0.2558(4) 0.033(2) Uani 1 1 d .
C11 C 0.7305(8) 0.1592(4) 0.1372(4) 0.038(2) Uani 1 1 d .
H11 H 0.6660 0.1533 0.1059 0.029(9) Uiso 1 1 calc R
C12 C 0.6825(8) 0.1828(4) 0.2005(4) 0.046(3) Uani 1 1 d .
H12A H 0.7443 0.1932 0.2309 0.063(5) Uiso 1 1 calc R
H12B H 0.6355 0.1473 0.2184 0.063(5) Uiso 1 1 calc R
H12C H 0.6368 0.2230 0.1929 0.063(5) Uiso 1 1 calc R
C13 C 0.8102(8) 0.2123(4) 0.1091(4) 0.047(3) Uani 1 1 d .
H13A H 0.7752 0.2566 0.1117 0.063(5) Uiso 1 1 calc R
H13B H 0.8244 0.2016 0.0640 0.063(5) Uiso 1 1 calc R
H13C H 0.8816 0.2124 0.1337 0.063(5) Uiso 1 1 calc R
C14 C 0.8388(8) 0.0580(4) 0.0600(4) 0.039(2) Uani 1 1 d .
H14 H 0.9031 0.0880 0.0495 0.029(9) Uiso 1 1 calc R
C15 C 0.8836(8) -0.0136(4) 0.0547(4) 0.050(3) Uani 1 1 d .
H15A H 0.8273 -0.0451 0.0703 0.063(5) Uiso 1 1 calc R
H15B H 0.9532 -0.0179 0.0807 0.063(5) Uiso 1 1 calc R
H15C H 0.8992 -0.0235 0.0096 0.063(5) Uiso 1 1 calc R
C16 C 0.7473(8) 0.0716(5) 0.0084(4) 0.054(3) Uani 1 1 d .
H16A H 0.7792 0.0664 -0.0344 0.063(5) Uiso 1 1 calc R
H16B H 0.7187 0.1173 0.0132 0.063(5) Uiso 1 1 calc R
H16C H 0.6855 0.0396 0.0132 0.063(5) Uiso 1 1 calc R
C17 C 0.6905(8) 0.0174(4) 0.1645(4) 0.037(2) Uani 1 1 d .
H17 H 0.7136 -0.0265 0.1457 0.029(9) Uiso 1 1 calc R
C18 C 0.6747(8) 0.0058(4) 0.2352(4) 0.044(3) Uani 1 1 d .
H18A H 0.6323 0.0432 0.2532 0.063(5) Uiso 1 1 calc R
H18B H 0.7484 0.0026 0.2572 0.063(5) Uiso 1 1 calc R
H18C H 0.6331 -0.0360 0.2413 0.063(5) Uiso 1 1 calc R
C19 C 0.5744(8) 0.0340(5) 0.1351(5) 0.064(3) Uani 1 1 d .
H19A H 0.5217 -0.0022 0.1448 0.063(5) Uiso 1 1 calc R
H19B H 0.5800 0.0387 0.0883 0.063(5) Uiso 1 1 calc R
H19C H 0.5472 0.0761 0.1534 0.063(5) Uiso 1 1 calc R
C20 C 0.9776(9) 0.2449(4) 0.4324(4) 0.052(3) Uani 1 1 d .
H20 H 1.0036 0.2590 0.4765 0.029(9) Uiso 1 1 calc R
C21 C 1.0425(10) 0.2857(4) 0.3841(4) 0.065(3) Uani 1 1 d .
H21A H 1.0117 0.2774 0.3406 0.063(5) Uiso 1 1 calc R
H21B H 1.1220 0.2727 0.3861 0.063(5) Uiso 1 1 calc R
H21C H 1.0358 0.3335 0.3943 0.063(5) Uiso 1 1 calc R
C22 C 0.8545(9) 0.2660(4) 0.4236(5) 0.066(3) Uani 1 1 d .
H22A H 0.8478 0.3143 0.4310 0.063(5) Uiso 1 1 calc R
H22B H 0.8084 0.2419 0.4545 0.063(5) Uiso 1 1 calc R
H22C H 0.8282 0.2554 0.3797 0.063(5) Uiso 1 1 calc R
C23 C 0.9418(8) 0.1157(4) 0.4997(4) 0.040(2) Uani 1 1 d .
H23 H 0.9718 0.0689 0.5013 0.029(9) Uiso 1 1 calc R
C24 C 0.8154(9) 0.1096(5) 0.5022(4) 0.058(3) Uani 1 1 d .
H24A H 0.7952 0.0833 0.5400 0.063(5) Uiso 1 1 calc R
H24B H 0.7868 0.0872 0.4631 0.063(5) Uiso 1 1 calc R
H24C H 0.7820 0.1544 0.5051 0.063(5) Uiso 1 1 calc R
C25 C 0.9806(9) 0.1492(4) 0.5633(4) 0.059(3) Uani 1 1 d .
H25A H 0.9565 0.1962 0.5632 0.063(5) Uiso 1 1 calc R
H25B H 1.0629 0.1471 0.5674 0.063(5) Uiso 1 1 calc R
H25C H 0.9472 0.1258 0.5996 0.063(5) Uiso 1 1 calc R
C26 C 1.1503(8) 0.1446(5) 0.4358(4) 0.048(3) Uani 1 1 d .
H26 H 1.1812 0.1560 0.3928 0.029(9) Uiso 1 1 calc R
C27 C 1.1839(8) 0.0705(5) 0.4473(4) 0.065(3) Uani 1 1 d .
H27A H 1.2659 0.0661 0.4462 0.063(5) Uiso 1 1 calc R
H27B H 1.1491 0.0424 0.4137 0.063(5) Uiso 1 1 calc R
H27C H 1.1578 0.0561 0.4895 0.063(5) Uiso 1 1 calc R
C28 C 1.2135(9) 0.1911(5) 0.4839(4) 0.073(4) Uani 1 1 d .
H28A H 1.2275 0.1672 0.5245 0.063(5) Uiso 1 1 calc R
H28B H 1.1677 0.2309 0.4918 0.063(5) Uiso 1 1 calc R
H28C H 1.2854 0.2047 0.4658 0.063(5) Uiso 1 1 calc R
C29 C 0.9419(8) -0.0173(4) 0.2086(4) 0.036(2) Uani 1 1 d .
C31 C 0.7934(9) 0.1254(4) 0.3440(4) 0.040(3) Uani 1 1 d .
C32 C 0.9169(7) 0.0117(3) 0.3716(4) 0.040(3) Uani 1 1 d .
H32A H 0.933(5) 0.0143(7) 0.4119(19) 0.063(5) Uiso 1 1 calc R
H32B H 0.961(4) -0.0164(15) 0.354(2) 0.063(5) Uiso 1 1 calc R
H32C H 0.849(3) -0.0012(14) 0.366(2) 0.063(5) Uiso 1 1 calc R
O1 O 0.9255(5) -0.0751(3) 0.2093(3) 0.0510(18) Uani 1 1 d .
O3 O 0.6952(6) 0.1353(3) 0.3532(3) 0.055(2) Uani 1 1 d .
C33 C 1.1168(8) 0.1423(4) 0.1004(4) 0.038(2) Uani 1 1 d .
H33 H 1.0686 0.1793 0.0918 0.028(11) Uiso 1 1 calc R
C34 C 1.2621(8) 0.0786(5) 0.1018(4) 0.043(2) Uani 1 1 d .
H34 H 1.3354 0.0611 0.0958 0.028(11) Uiso 1 1 calc R
C35 C 1.2241(9) 0.1361(5) 0.0795(4) 0.047(3) Uani 1 1 d .
H35 H 1.2636 0.1671 0.0538 0.028(11) Uiso 1 1 calc R
N3 N 1.0896(6) 0.0884(3) 0.1349(3) 0.0314(18) Uani 1 1 d .
N4 N 1.1799(6) 0.0486(3) 0.1348(3) 0.0369(19) Uani 1 1 d .
H4N H 1.1849 0.0090 0.1533 0.028(11) Uiso 1 1 calc R
C36 C 0.3529(12) 0.8814(6) 0.2494(7) 0.079(4) Uani 1 1 d .
S1 S 0.2052(2) 0.88524(12) 0.24118(13) 0.0448(7) Uani 1 1 d .
F1 F 0.4020(7) 0.8411(4) 0.2093(5) 0.135(4) Uani 1 1 d .
F2 F 0.3870(6) 0.8584(4) 0.3072(4) 0.115(3) Uani 1 1 d .
F3 F 0.4030(6) 0.9405(3) 0.2428(4) 0.117(3) Uani 1 1 d .
O4 O 0.1725(5) 0.8160(3) 0.2422(3) 0.0513(18) Uani 1 1 d .
O5 O 0.1908(6) 0.9178(3) 0.1800(3) 0.068(2) Uani 1 1 d .
O6 O 0.1718(6) 0.9248(3) 0.2941(3) 0.065(2) Uani 1 1 d .
O7B O 0.469(3) 0.3081(18) 0.4897(8) 0.179(13) Uiso 0.60(5) 1 d PD
C37B C 0.3731(18) 0.3412(13) 0.3890(10) 0.064(8) Uiso 0.60(5) 1 d PD
C38 C 0.4649(13) 0.3036(7) 0.4199(6) 0.135(6) Uiso 1 1 d D
C39B C 0.522(3) 0.247(2) 0.5128(11) 0.100(18) Uiso 0.60(5) 1 d PD
O7 O 0.4463(16) 0.2886(10) 0.4865(6) 0.031(9) Uiso 0.40(5) 1 d PD
C37 C 0.401(3) 0.3639(17) 0.4060(18) 0.067(12) Uiso 0.40(5) 1 d PD
C39 C 0.518(6) 0.236(4) 0.5114(17) 0.17(5) Uiso 0.40(5) 1 d PD
C40 C 0.4853(14) 0.2319(7) 0.5798(7) 0.147(6) Uiso 1 1 d D
O8 O 0.5000 1.0000 0.5000 0.062(6) Uiso 0.50 2 d SPD
C42 C 0.5764(16) 0.9650(9) 0.3993(8) 0.049(5) Uiso 0.50 1 d PD
C41 C 0.517(2) 0.9768(12) 0.4463(8) 0.102(9) Uiso 0.50 1 d PD

loop_
_atom_site_aniso_label
_atom_site_aniso_U_11
_atom_site_aniso_U_22
_atom_site_aniso_U_33
_atom_site_aniso_U_23
_atom_site_aniso_U_13
_atom_site_aniso_U_12
Ir1 0.0338(2) 0.02613(18) 0.02742(19) -0.00080(15) 0.00099(15) -0.00156(18)
Ir2 0.0387(2) 0.02730(18) 0.02647(19) 0.00030(15) 0.00063(16) 0.00015(18)
P1 0.0347(15) 0.0335(13) 0.0297(13) 0.0009(11) -0.0006(11) -0.0048(12)
P2 0.0507(19) 0.0296(13) 0.0256(13) -0.0023(10) -0.0019(12) -0.0021(12)
N1 0.030(5) 0.026(4) 0.031(4) -0.001(3) -0.002(3) 0.005(4)
N2 0.041(5) 0.052(5) 0.062(5) 0.054(4) -0.036(4) -0.033(4)
C1 0.036(6) 0.025(5) 0.029(5) -0.004(4) 0.007(4) -0.009(4)
C2 0.036(6) 0.032(5) 0.035(5) -0.011(4) 0.003(4) 0.000(5)
C3 0.055(8) 0.027(5) 0.050(6) 0.003(4) 0.013(6) -0.008(5)
C4 0.054(8) 0.032(6) 0.059(7) -0.011(5) 0.013(6) -0.009(5)
C5 0.047(8) 0.054(7) 0.062(7) -0.014(6) 0.010(6) -0.013(6)
C6 0.032(7) 0.058(7) 0.052(6) -0.007(5) -0.011(5) 0.008(6)
C7 0.053(7) 0.036(5) 0.038(6) -0.011(4) 0.001(5) -0.007(5)
C8 0.030(6) 0.042(5) 0.026(5) -0.007(4) -0.008(4) 0.008(5)
C9 0.046(7) 0.046(6) 0.042(6) -0.010(5) 0.005(5) 0.012(6)
C10 0.029(6) 0.042(6) 0.029(5) -0.011(4) 0.000(4) -0.012(5)
C11 0.035(6) 0.040(5) 0.038(6) 0.001(4) -0.007(5) -0.003(5)
C12 0.039(7) 0.041(6) 0.059(7) 0.002(5) 0.011(5) 0.001(5)
C13 0.067(8) 0.035(5) 0.040(6) 0.012(4) 0.010(5) 0.005(5)
C14 0.051(7) 0.040(5) 0.026(5) -0.007(4) -0.001(5) -0.019(5)
C15 0.048(7) 0.063(7) 0.038(6) -0.016(5) 0.013(5) -0.001(6)
C16 0.059(8) 0.072(7) 0.033(6) -0.004(5) -0.004(5) -0.009(6)
C17 0.036(6) 0.035(5) 0.040(6) 0.000(4) -0.005(5) -0.003(5)
C18 0.045(7) 0.042(5) 0.046(6) -0.001(5) 0.006(5) -0.017(5)
C19 0.046(8) 0.083(8) 0.062(7) 0.004(6) -0.002(6) -0.017(7)
C20 0.090(10) 0.038(6) 0.027(5) -0.009(4) 0.005(6) -0.006(6)
C21 0.116(11) 0.031(5) 0.047(7) 0.006(5) -0.003(7) -0.015(6)
C22 0.097(11) 0.030(6) 0.071(8) 0.000(5) 0.025(7) 0.014(6)
C23 0.061(8) 0.034(5) 0.025(5) 0.001(4) 0.002(5) 0.001(5)
C24 0.071(9) 0.061(7) 0.044(6) 0.010(5) 0.014(6) 0.005(7)
C25 0.093(10) 0.056(6) 0.027(6) 0.000(5) 0.003(6) 0.020(6)
C26 0.054(8) 0.054(6) 0.034(6) 0.007(5) 0.001(5) -0.012(6)
C27 0.052(8) 0.101(9) 0.041(6) 0.013(6) -0.003(5) 0.008(7)
C28 0.058(9) 0.116(10) 0.044(7) -0.015(6) -0.004(6) -0.032(7)
C29 0.037(6) 0.042(5) 0.029(5) -0.005(4) -0.004(4) 0.004(5)
C31 0.058(8) 0.039(6) 0.023(5) 0.008(4) -0.005(5) -0.020(5)
C32 0.042(7) 0.036(5) 0.040(6) 0.007(4) 0.000(5) -0.003(5)
O1 0.058(5) 0.035(4) 0.060(4) -0.004(3) 0.004(4) -0.006(4)
O3 0.049(5) 0.072(5) 0.045(4) -0.003(4) 0.003(4) 0.005(4)
C33 0.050(7) 0.037(5) 0.028(5) 0.002(4) 0.002(5) -0.008(5)
C34 0.037(6) 0.059(6) 0.033(5) -0.004(5) 0.006(5) -0.008(6)
C35 0.054(8) 0.043(6) 0.044(6) 0.007(5) 0.014(6) -0.005(6)
N3 0.029(5) 0.033(4) 0.033(4) -0.003(3) 0.008(3) 0.005(4)
N4 0.040(5) 0.032(4) 0.039(5) -0.001(3) 0.001(4) 0.009(4)
C36 0.085(12) 0.052(8) 0.102(11) 0.011(8) 0.006(9) -0.013(8)
S1 0.0420(18) 0.0336(14) 0.0591(17) 0.0053(13) 0.0055(14) 0.0010(13)
F1 0.083(6) 0.099(6) 0.224(10) -0.047(6) 0.067(6) 0.016(5)
F2 0.096(7) 0.092(5) 0.153(8) 0.017(5) -0.063(6) -0.016(5)
F3 0.062(5) 0.063(5) 0.225(9) 0.003(5) 0.023(5) -0.024(4)
O4 0.052(5) 0.033(4) 0.068(5) 0.004(3) -0.005(4) -0.002(3)
O5 0.087(6) 0.051(4) 0.066(5) 0.025(4) -0.006(4) 0.010(4)
O6 0.088(6) 0.044(4) 0.065(5) -0.004(4) 0.025(4) -0.002(4)

loop_
_atom_type_symbol
_atom_type_description
_atom_type_scat_dispersion_real
_atom_type_scat_dispersion_imag
_atom_type_scat_source
Ir Ir -1.4442 7.9887 'International Tables Vol C Tables 4.2.6.8 and 6.1.1.4'
P P 0.1023 0.0942 'International Tables Vol C Tables 4.2.6.8 and 6.1.1.4'
O O 0.0106 0.0060 'International Tables Vol C Tables 4.2.6.8 and 6.1.1.4'
N N 0.0061 0.0033 'International Tables Vol C Tables 4.2.6.8 and 6.1.1.4'
C C 0.0033 0.0016 'International Tables Vol C Tables 4.2.6.8 and 6.1.1.4'
S S 0.1246 0.1234 'International Tables Vol C Tables 4.2.6.8 and 6.1.1.4'
F F 0.0171 0.0103 'International Tables Vol C Tables 4.2.6.8 and 6.1.1.4'
H H 0.0000 0.0000 'International Tables Vol C Tables 4.2.6.8 and 6.1.1.4'

loop_
_geom_angle_atom_site_label_1
_geom_angle_atom_site_label_2
_geom_angle_atom_site_label_3
_geom_angle
_geom_angle_site_symmetry_3
C29 Ir1 N2 96.7(3) .
C29 Ir1 N1 159.9(3) .
N2 Ir1 N1 71.1(3) .
C29 Ir1 N3 102.6(3) .
N2 Ir1 N3 94.4(3) .
N1 Ir1 N3 94.4(2) .
C29 Ir1 P1 86.3(3) .
N2 Ir1 P1 166.2(2) .
N1 Ir1 P1 101.96(19) .
N3 Ir1 P1 98.17(19) .
C29 Ir1 Ir2 105.4(3) .
N2 Ir1 Ir2 50.1(2) .
N1 Ir1 Ir2 54.49(16) .
N3 Ir1 Ir2 136.54(17) .
P1 Ir1 Ir2 116.05(6) .
C31 Ir2 N2 163.9(3) .
C31 Ir2 C32 89.6(3) .
N2 Ir2 C32 89.7(3) .
C31 Ir2 N1 102.6(3) .
N2 Ir2 N1 71.9(2) .
C32 Ir2 N1 152.8(3) .
C31 Ir2 P2 92.6(3) .
N2 Ir2 P2 103.5(2) .
C32 Ir2 P2 92.3(2) .
N1 Ir2 P2 111.11(17) .
C31 Ir2 Ir1 110.8(3) .
N2 Ir2 Ir1 53.63(18) .
C32 Ir2 Ir1 100.4(2) .
N1 Ir2 Ir1 52.62(15) .
P2 Ir2 Ir1 153.32(7) .
C11 P1 C17 105.4(4) .
C11 P1 C14 103.3(4) .
C17 P1 C14 104.4(4) .
C11 P1 Ir1 118.0(3) .
C17 P1 Ir1 114.6(3) .
C14 P1 Ir1 109.6(3) .
C26 P2 C20 104.0(5) .
C26 P2 C23 104.1(4) .
C20 P2 C23 107.2(4) .
C26 P2 Ir2 110.1(3) .
C20 P2 Ir2 115.1(3) .
C23 P2 Ir2 115.2(3) .
C1 N1 Ir1 117.2(5) .
C1 N1 Ir2 124.7(5) .
Ir1 N1 Ir2 72.90(19) .
C1 N1 H1N 112.1 .
Ir1 N1 H1N 112.1 .
Ir2 N1 H1N 112.1 .
C8 N2 Ir2 130.1(6) .
C8 N2 Ir1 118.2(5) .
Ir2 N2 Ir1 76.2(2) .
C8 N2 H2N 109.3 .
Ir2 N2 H2N 109.3 .
Ir1 N2 H2N 109.3 .
C2 C1 N1 120.7(9) .
C2 C1 C10 119.6(9) .
N1 C1 C10 119.7(7) .
C1 C2 C3 120.1(9) .
C1 C2 H2 119.9 .
C3 C2 H2 119.9 .
C4 C3 C2 122.9(9) .
C4 C3 H3 118.6 .
C2 C3 H3 118.6 .
C3 C4 C9 119.0(10) .
C3 C4 H4 120.5 .
C9 C4 H4 120.5 .
C6 C5 C9 119.3(10) .
C6 C5 H5 120.4 .
C9 C5 H5 120.3 .
C5 C6 C7 119.8(9) .
C5 C6 H6 120.1 .
C7 C6 H6 120.1 .
C8 C7 C6 123.3(9) .
C8 C7 H7 118.4 .
C6 C7 H7 118.4 .
C7 C8 N2 123.7(9) .
C7 C8 C10 118.1(9) .
N2 C8 C10 118.1(8) .
C5 C9 C10 120.6(9) .
C5 C9 C4 120.0(10) .
C10 C9 C4 119.4(9) .
C1 C10 C9 119.0(8) .
C1 C10 C8 122.1(8) .
C9 C10 C8 118.9(9) .
C12 C11 C13 111.1(7) .
C12 C11 P1 112.5(6) .
C13 C11 P1 110.5(6) .
C12 C11 H11 107.5 .
C13 C11 H11 107.5 .
P1 C11 H11 107.5 .
C11 C12 H12A 109.5 .
C11 C12 H12B 109.5 .
H12A C12 H12B 109.5 .
C11 C12 H12C 109.5 .
H12A C12 H12C 109.5 .
H12B C12 H12C 109.5 .
C11 C13 H13A 109.5 .
C11 C13 H13B 109.5 .
H13A C13 H13B 109.5 .
C11 C13 H13C 109.5 .
H13A C13 H13C 109.5 .
H13B C13 H13C 109.5 .
C15 C14 C16 110.8(7) .
C15 C14 P1 111.2(6) .
C16 C14 P1 116.3(7) .
C15 C14 H14 105.9 .
C16 C14 H14 105.9 .
P1 C14 H14 105.9 .
C14 C15 H15A 109.5 .
C14 C15 H15B 109.5 .
H15A C15 H15B 109.5 .
C14 C15 H15C 109.5 .
H15A C15 H15C 109.5 .
H15B C15 H15C 109.5 .
C14 C16 H16A 109.5 .
C14 C16 H16B 109.5 .
H16A C16 H16B 109.5 .
C14 C16 H16C 109.5 .
H16A C16 H16C 109.5 .
H16B C16 H16C 109.5 .
C18 C17 C19 106.8(8) .
C18 C17 P1 115.1(6) .
C19 C17 P1 114.4(6) .
C18 C17 H17 106.7 .
C19 C17 H17 106.7 .
P1 C17 H17 106.7 .
C17 C18 H18A 109.5 .
C17 C18 H18B 109.5 .
H18A C18 H18B 109.5 .
C17 C18 H18C 109.5 .
H18A C18 H18C 109.5 .
H18B C18 H18C 109.5 .
C17 C19 H19A 109.5 .
C17 C19 H19B 109.5 .
H19A C19 H19B 109.5 .
C17 C19 H19C 109.5 .
H19A C19 H19C 109.5 .
H19B C19 H19C 109.5 .
C21 C20 C22 105.8(8) .
C21 C20 P2 114.0(6) .
C22 C20 P2 113.6(7) .
C21 C20 H20 107.7 .
C22 C20 H20 107.7 .
P2 C20 H20 107.7 .
C20 C21 H21A 109.5 .
C20 C21 H21B 109.5 .
H21A C21 H21B 109.5 .
C20 C21 H21C 109.5 .
H21A C21 H21C 109.5 .
H21B C21 H21C 109.5 .
C20 C22 H22A 109.5 .
C20 C22 H22B 109.5 .
H22A C22 H22B 109.5 .
C20 C22 H22C 109.5 .
H22A C22 H22C 109.5 .
H22B C22 H22C 109.5 .
C24 C23 C25 106.4(7) .
C24 C23 P2 116.6(6) .
C25 C23 P2 114.6(6) .
C24 C23 H23 106.2 .
C25 C23 H23 106.2 .
P2 C23 H23 106.2 .
C23 C24 H24A 109.5 .
C23 C24 H24B 109.5 .
H24A C24 H24B 109.5 .
C23 C24 H24C 109.5 .
H24A C24 H24C 109.5 .
H24B C24 H24C 109.5 .
C23 C25 H25A 109.5 .
C23 C25 H25B 109.5 .
H25A C25 H25B 109.5 .
C23 C25 H25C 109.5 .
H25A C25 H25C 109.5 .
H25B C25 H25C 109.5 .
C28 C26 C27 110.8(8) .
C28 C26 P2 118.1(7) .
C27 C26 P2 111.9(7) .
C28 C26 H26 104.9 .
C27 C26 H26 104.9 .
P2 C26 H26 104.9 .
C26 C27 H27A 109.5 .
C26 C27 H27B 109.5 .
H27A C27 H27B 109.5 .
C26 C27 H27C 109.5 .
H27A C27 H27C 109.5 .
H27B C27 H27C 109.5 .
C26 C28 H28A 109.5 .
C26 C28 H28B 109.5 .
H28A C28 H28B 109.5 .
C26 C28 H28C 109.5 .
H28A C28 H28C 109.5 .
H28B C28 H28C 109.5 .
O1 C29 Ir1 177.1(8) .
O3 C31 Ir2 177.2(8) .
Ir2 C32 H32A 109.5 .
Ir2 C32 H32B 109.5 .
H32A C32 H32B 109.5 .
Ir2 C32 H32C 109.5 .
H32A C32 H32C 109.5 .
H32B C32 H32C 109.5 .
N3 C33 C35 109.8(9) .
N3 C33 H33 125.1 .
C35 C33 H33 125.1 .
N4 C34 C35 108.8(9) .
N4 C34 H34 125.6 .
C35 C34 H34 125.6 .
C34 C35 C33 106.4(9) .
C34 C35 H35 126.8 .
C33 C35 H35 126.8 .
N4 N3 C33 105.8(7) .
N4 N3 Ir1 118.5(5) .
C33 N3 Ir1 132.0(6) .
C34 N4 N3 109.2(7) .
C34 N4 H4N 125.4 .
N3 N4 H4N 125.4 .
F1 C36 F3 105.9(11) .
F1 C36 F2 103.3(11) .
F3 C36 F2 105.7(11) .
F1 C36 S1 115.1(10) .
F3 C36 S1 113.5(9) .
F2 C36 S1 112.3(9) .
O6 S1 O5 114.0(4) .
O6 S1 O4 116.3(4) .
O5 S1 O4 115.0(4) .
O6 S1 C36 104.2(6) .
O5 S1 C36 101.7(5) .
O4 S1 C36 103.1(5) .
C39B O7B C38 106.3(18) .
C39B O7B C39 6(6) .
C38 O7B C39 103(3) .
C37 C37B C38 76(2) .
O7 C38 C37 105.8(16) .
O7 C38 O7B 18.9(16) .
C37 C38 O7B 98.6(18) .
O7 C38 C37B 113.5(14) .
C37 C38 C37B 26.2(16) .
O7B C38 C37B 114.2(17) .
O7 C39B O7B 19.1(17) .
O7 C39B C40 107.3(19) .
O7B C39B C40 110.0(19) .
C39B O7 C38 114.0(15) .
C39B O7 C39 9(6) .
C38 O7 C39 113.3(14) .
C37B C37 C38 78(2) .
O7 C39 C40 102.6(18) .
O7 C39 O7B 16.6(16) .
C40 C39 O7B 102(2) .
C39 C40 C39B 9(5) .
C41 O8 C41 180.0(7) 3_676
O8 C41 C42 154(3) .

loop_
_geom_bond_atom_site_label_1
_geom_bond_atom_site_label_2
_geom_bond_distance
_geom_bond_site_symmetry_2
Ir1 C29 1.805(9) .
Ir1 N2 2.136(6) .
Ir1 N1 2.142(6) .
Ir1 N3 2.233(6) .
Ir1 P1 2.311(2) .
Ir1 Ir2 2.5766(5) .
Ir2 C31 1.786(11) .
Ir2 N2 2.035(8) .
Ir2 C32 2.113(7) .
Ir2 N1 2.194(6) .
Ir2 P2 2.336(2) .
P1 C11 1.826(8) .
P1 C17 1.852(8) .
P1 C14 1.870(8) .
P2 C26 1.812(10) .
P2 C20 1.828(8) .
P2 C23 1.863(8) .
N1 C1 1.408(10) .
N1 H1N 0.9300 .
N2 C8 1.388(10) .
N2 H2N 0.9300 .
C1 C2 1.364(10) .
C1 C10 1.413(11) .
C2 C3 1.413(11) .
C2 H2 0.9500 .
C3 C4 1.312(12) .
C3 H3 0.9500 .
C4 C9 1.438(11) .
C4 H4 0.9500 .
C5 C6 1.357(11) .
C5 C9 1.417(13) .
C5 H5 0.9500 .
C6 C7 1.414(12) .
C6 H6 0.9500 .
C7 C8 1.352(11) .
C7 H7 0.9500 .
C8 C10 1.431(11) .
C9 C10 1.418(12) .
C11 C12 1.520(10) .
C11 C13 1.547(10) .
C11 H11 1.0000 .
C12 H12A 0.9800 .
C12 H12B 0.9800 .
C12 H12C 0.9800 .
C13 H13A 0.9800 .
C13 H13B 0.9800 .
C13 H13C 0.9800 .
C14 C15 1.530(10) .
C14 C16 1.533(11) .
C14 H14 1.0000 .
C15 H15A 0.9800 .
C15 H15B 0.9800 .
C15 H15C 0.9800 .
C16 H16A 0.9800 .
C16 H16B 0.9800 .
C16 H16C 0.9800 .
C17 C18 1.504(10) .
C17 C19 1.532(12) .
C17 H17 1.0000 .
C18 H18A 0.9800 .
C18 H18B 0.9800 .
C18 H18C 0.9800 .
C19 H19A 0.9800 .
C19 H19B 0.9800 .
C19 H19C 0.9800 .
C20 C21 1.519(11) .
C20 C22 1.530(13) .
C20 H20 1.0000 .
C21 H21A 0.9800 .
C21 H21B 0.9800 .
C21 H21C 0.9800 .
C22 H22A 0.9800 .
C22 H22B 0.9800 .
C22 H22C 0.9800 .
C23 C24 1.510(12) .
C23 C25 1.541(11) .
C23 H23 1.0000 .
C24 H24A 0.9800 .
C24 H24B 0.9800 .
C24 H24C 0.9800 .
C25 H25A 0.9800 .
C25 H25B 0.9800 .
C25 H25C 0.9800 .
C26 C28 1.546(11) .
C26 C27 1.549(11) .
C26 H26 1.0000 .
C27 H27A 0.9800 .
C27 H27B 0.9800 .
C27 H27C 0.9800 .
C28 H28A 0.9800 .
C28 H28B 0.9800 .
C28 H28C 0.9800 .
C29 O1 1.170(9) .
C31 O3 1.204(11) .
C32 H32A 0.8542 .
C32 H32B 0.8542 .
C32 H32C 0.8542 .
C33 N3 1.337(9) .
C33 C35 1.363(12) .
C33 H33 0.9500 .
C34 N4 1.347(10) .
C34 C35 1.313(11) .
C34 H34 0.9500 .
C35 H35 0.9500 .
N3 N4 1.334(8) .
N4 H4N 0.8800 .
C36 F1 1.308(13) .
C36 F3 1.329(11) .
C36 F2 1.339(13) .
C36 S1 1.762(14) .
S1 O6 1.418(6) .
S1 O5 1.434(6) .
S1 O4 1.436(6) .
O7B C39B 1.447(17) .
O7B C38 1.454(16) .
O7B C39 1.61(5) .
C37B C37 0.66(4) .
C37B C38 1.460(15) .
C38 O7 1.439(15) .
C38 C37 1.449(17) .
C39B O7 1.33(3) .
C39B C40 1.501(16) .
O7 C39 1.439(19) .
C39 C40 1.483(19) .
O8 C41 1.230(15) .
O8 C41 1.230(15) 3_676
C42 C41 1.238(15) .

loop_
_geom_torsion_atom_site_label_1
_geom_torsion_atom_site_label_2
_geom_torsion_atom_site_label_3
_geom_torsion_atom_site_label_4
_geom_torsion
_geom_torsion_site_symmetry_1
C29 Ir1 Ir2 C31 -89.5(4) .
N2 Ir1 Ir2 C31 -175.3(4) .
N1 Ir1 Ir2 C31 90.2(4) .
N3 Ir1 Ir2 C31 142.2(4) .
P1 Ir1 Ir2 C31 4.0(3) .
C29 Ir1 Ir2 N2 85.9(4) .
N1 Ir1 Ir2 N2 -94.4(3) .
N3 Ir1 Ir2 N2 -42.4(3) .
P1 Ir1 Ir2 N2 179.3(2) .
C29 Ir1 Ir2 C32 4.0(4) .
N2 Ir1 Ir2 C32 -81.8(3) .
N1 Ir1 Ir2 C32 -176.3(3) .
N3 Ir1 Ir2 C32 -124.3(3) .
P1 Ir1 Ir2 C32 97.5(2) .
C29 Ir1 Ir2 N1 -179.7(4) .
N2 Ir1 Ir2 N1 94.4(3) .
N3 Ir1 Ir2 N1 52.0(3) .
P1 Ir1 Ir2 N1 -86.2(2) .
C29 Ir1 Ir2 P2 121.0(3) .
N2 Ir1 Ir2 P2 35.2(3) .
N1 Ir1 Ir2 P2 -59.3(3) .
N3 Ir1 Ir2 P2 -7.3(3) .
P1 Ir1 Ir2 P2 -145.52(14) .
C29 Ir1 P1 C11 163.2(4) .
N2 Ir1 P1 C11 60.0(8) .
N1 Ir1 P1 C11 1.7(4) .
N3 Ir1 P1 C11 -94.6(4) .
Ir2 Ir1 P1 C11 57.9(3) .
C29 Ir1 P1 C17 38.1(4) .
N2 Ir1 P1 C17 -65.1(8) .
N1 Ir1 P1 C17 -123.4(4) .
N3 Ir1 P1 C17 140.3(4) .
Ir2 Ir1 P1 C17 -67.3(3) .
C29 Ir1 P1 C14 -78.9(4) .
N2 Ir1 P1 C14 177.8(8) .
N1 Ir1 P1 C14 119.6(3) .
N3 Ir1 P1 C14 23.3(3) .
Ir2 Ir1 P1 C14 175.7(3) .
C31 Ir2 P2 C26 177.5(4) .
N2 Ir2 P2 C26 -2.4(4) .
C32 Ir2 P2 C26 87.8(4) .
N1 Ir2 P2 C26 -77.9(4) .
Ir1 Ir2 P2 C26 -30.9(4) .
C31 Ir2 P2 C20 -65.4(5) .
N2 Ir2 P2 C20 114.7(4) .
C32 Ir2 P2 C20 -155.1(4) .
N1 Ir2 P2 C20 39.2(4) .
Ir1 Ir2 P2 C20 86.2(4) .
C31 Ir2 P2 C23 60.1(4) .
N2 Ir2 P2 C23 -119.8(4) .
C32 Ir2 P2 C23 -29.5(4) .
N1 Ir2 P2 C23 164.7(4) .
Ir1 Ir2 P2 C23 -148.2(3) .
C29 Ir1 N1 C1 121.6(10) .
N2 Ir1 N1 C1 66.8(6) .
N3 Ir1 N1 C1 -26.3(6) .
P1 Ir1 N1 C1 -125.6(5) .
Ir2 Ir1 N1 C1 120.8(6) .
C29 Ir1 N1 Ir2 0.8(11) .
N2 Ir1 N1 Ir2 -54.0(2) .
N3 Ir1 N1 Ir2 -147.1(2) .
P1 Ir1 N1 Ir2 113.60(13) .
C31 Ir2 N1 C1 141.7(6) .
N2 Ir2 N1 C1 -54.0(6) .
C32 Ir2 N1 C1 -103.6(8) .
P2 Ir2 N1 C1 43.9(6) .
Ir1 Ir2 N1 C1 -111.6(6) .
C31 Ir2 N1 Ir1 -106.6(3) .
N2 Ir2 N1 Ir1 57.6(2) .
C32 Ir2 N1 Ir1 8.0(7) .
P2 Ir2 N1 Ir1 155.56(11) .
C31 Ir2 N2 C8 131.4(12) .
C32 Ir2 N2 C8 -141.4(7) .
N1 Ir2 N2 C8 59.0(6) .
P2 Ir2 N2 C8 -49.1(7) .
Ir1 Ir2 N2 C8 115.5(7) .
C31 Ir2 N2 Ir1 15.9(12) .
C32 Ir2 N2 Ir1 103.2(3) .
N1 Ir2 N2 Ir1 -56.5(2) .
P2 Ir2 N2 Ir1 -164.58(11) .
C29 Ir1 N2 C8 127.1(7) .
N1 Ir1 N2 C8 -69.3(7) .
N3 Ir1 N2 C8 23.9(7) .
P1 Ir1 N2 C8 -130.9(7) .
Ir2 Ir1 N2 C8 -128.4(7) .
C29 Ir1 N2 Ir2 -104.5(3) .
N1 Ir1 N2 Ir2 59.1(2) .
N3 Ir1 N2 Ir2 152.3(2) .
P1 Ir1 N2 Ir2 -2.5(9) .
Ir1 N1 C1 C2 131.5(7) .
Ir2 N1 C1 C2 -141.2(6) .
Ir1 N1 C1 C10 -49.0(9) .
Ir2 N1 C1 C10 38.4(10) .
N1 C1 C2 C3 179.4(7) .
C10 C1 C2 C3 -0.1(12) .
C1 C2 C3 C4 -1.1(14) .
C2 C3 C4 C9 1.0(14) .
C9 C5 C6 C7 -0.3(14) .
C5 C6 C7 C8 0.2(14) .
C6 C7 C8 N2 -176.6(8) .
C6 C7 C8 C10 -0.7(13) .
Ir2 N2 C8 C7 131.6(7) .
Ir1 N2 C8 C7 -132.7(7) .
Ir2 N2 C8 C10 -44.3(10) .
Ir1 N2 C8 C10 51.4(10) .
C6 C5 C9 C10 1.1(14) .
C6 C5 C9 C4 -179.0(8) .
C3 C4 C9 C5 -179.8(9) .
C3 C4 C9 C10 0.2(13) .
C2 C1 C10 C9 1.3(12) .
N1 C1 C10 C9 -178.3(7) .
C2 C1 C10 C8 -178.4(7) .
N1 C1 C10 C8 2.0(12) .
C5 C9 C10 C1 178.6(8) .
C4 C9 C10 C1 -1.3(12) .
C5 C9 C10 C8 -1.7(13) .
C4 C9 C10 C8 178.4(7) .
C7 C8 C10 C1 -178.9(8) .
N2 C8 C10 C1 -2.7(12) .
C7 C8 C10 C9 1.5(12) .
N2 C8 C10 C9 177.6(7) .
C17 P1 C11 C12 65.2(7) .
C14 P1 C11 C12 174.5(6) .
Ir1 P1 C11 C12 -64.4(7) .
C17 P1 C11 C13 -170.0(6) .
C14 P1 C11 C13 -60.6(7) .
Ir1 P1 C11 C13 60.5(6) .
C11 P1 C14 C15 -171.2(7) .
C17 P1 C14 C15 -61.1(7) .
Ir1 P1 C14 C15 62.2(7) .
C11 P1 C14 C16 -43.0(7) .
C17 P1 C14 C16 67.0(7) .
Ir1 P1 C14 C16 -169.7(6) .
C11 P1 C17 C18 -92.5(7) .
C14 P1 C17 C18 159.0(7) .
Ir1 P1 C17 C18 39.0(7) .
C11 P1 C17 C19 31.7(8) .
C14 P1 C17 C19 -76.8(7) .
Ir1 P1 C17 C19 163.2(6) .
C26 P2 C20 C21 57.0(9) .
C23 P2 C20 C21 166.9(8) .
Ir2 P2 C20 C21 -63.5(9) .
C26 P2 C20 C22 178.4(7) .
C23 P2 C20 C22 -71.7(8) .
Ir2 P2 C20 C22 57.9(7) .
C26 P2 C23 C24 -173.6(7) .
C20 P2 C23 C24 76.6(8) .
Ir2 P2 C23 C24 -53.0(7) .
C26 P2 C23 C25 61.2(8) .
C20 P2 C23 C25 -48.6(8) .
Ir2 P2 C23 C25 -178.1(6) .
C20 P2 C26 C28 36.6(8) .
C23 P2 C26 C28 -75.5(8) .
Ir2 P2 C26 C28 160.4(6) .
C20 P2 C26 C27 166.9(6) .
C23 P2 C26 C27 54.8(7) .
Ir2 P2 C26 C27 -69.2(6) .
N2 Ir1 C29 O1 88(17) .
N1 Ir1 C29 O1 37(18) .
N3 Ir1 C29 O1 -176(100) .
P1 Ir1 C29 O1 -79(17) .
Ir2 Ir1 C29 O1 37(17) .
N2 Ir2 C31 O3 40(17) .
C32 Ir2 C31 O3 -47(16) .
N1 Ir2 C31 O3 109(16) .
P2 Ir2 C31 O3 -139(16) .
Ir1 Ir2 C31 O3 54(16) .
N4 C34 C35 C33 1.4(10) .
N3 C33 C35 C34 -0.6(11) .
C35 C33 N3 N4 -0.5(9) .
C35 C33 N3 Ir1 156.9(6) .
C29 Ir1 N3 N4 -46.6(6) .
N2 Ir1 N3 N4 51.3(6) .
N1 Ir1 N3 N4 122.6(6) .
P1 Ir1 N3 N4 -134.6(5) .
Ir2 Ir1 N3 N4 82.6(6) .
C29 Ir1 N3 C33 158.4(8) .
N2 Ir1 N3 C33 -103.7(8) .
N1 Ir1 N3 C33 -32.4(8) .
P1 Ir1 N3 C33 70.4(8) .
Ir2 Ir1 N3 C33 -72.4(9) .
C35 C34 N4 N3 -1.8(10) .
C33 N3 N4 C34 1.4(9) .
Ir1 N3 N4 C34 -159.6(5) .
F1 C36 S1 O6 172.9(9) .
F3 C36 S1 O6 -64.9(11) .
F2 C36 S1 O6 55.1(10) .
F1 C36 S1 O5 -68.4(10) .
F3 C36 S1 O5 53.8(11) .
F2 C36 S1 O5 173.8(8) .
F1 C36 S1 O4 51.0(11) .
F3 C36 S1 O4 173.3(9) .
F2 C36 S1 O4 -66.8(10) .
C39B O7B C38 O7 61(4) .
C39 O7B C38 O7 56(5) .
C39B O7B C38 C37 175(4) .
C39 O7B C38 C37 170(4) .
C39B O7B C38 C37B 153(3) .
C39 O7B C38 C37B 148(4) .
C37 C37B C38 O7 78(4) .
C37 C37B C38 O7B 57(4) .
C38 O7B C39B O7 -69(3) .
C39 O7B C39B O7 -11(14) .
C38 O7B C39B C40 -155(3) .
C39 O7B C39B C40 -96(15) .
O7B C39B O7 C38 84(3) .
C40 C39B O7 C38 -175(3) .
O7B C39B O7 C39 171(10) .
C40 C39B O7 C39 -88(11) .
C37 C38 O7 C39B -161(4) .
O7B C38 O7 C39B -92(5) .
C37B C38 O7 C39B 172(3) .
C37 C38 O7 C39 -171(5) .
O7B C38 O7 C39 -101(7) .
C37B C38 O7 C39 163(5) .
O7 C38 C37 C37B -111(4) .
O7B C38 C37 C37B -129(4) .
C39B O7 C39 C40 82(8) .
C38 O7 C39 C40 178(4) .
C39B O7 C39 O7B -9(10) .
C38 O7 C39 O7B 87(4) .
C39B O7B C39 O7 168(15) .
C38 O7B C39 O7 -69(3) .
C39B O7B C39 C40 75(11) .
C38 O7B C39 C40 -162(5) .
O7 C39 C40 C39B -57(18) .
O7B C39 C40 C39B -40(18) .
O7 C39B C40 C39 112(25) .
O7B C39B C40 C39 132(26) .
C41 O8 C41 C42 163(100) 3_676
